data_7209823
loop_
_publ_author_name
'Pettinari, Claudio'
'Marchetti, Fabio'
'Orbisaglia, Serena'
'Pettinari, Riccardo'
'Ngoune, Jean'
'G\'omez, Margarita'
'Santos, Carina'
'\'Alvarez, Eleuterio'

_publ_section_title
;
 Group 11 complexes with the bidentate di(1H-indazol-1-yl)methane and
 di(2H-indazol-2-yl)methane) ligands
;
_journal_issue 19
_journal_name_full CrystEngComm
_journal_page_first 3892
_journal_paper_doi 10.1039/c3ce40355f
_journal_volume 15
_journal_year 2013
_chemical_formula_moiety 'C30 H24 Cl4 Cu2 N8'
_chemical_formula_sum 'C30 H24 Cl4 Cu2 N8'
_chemical_formula_weight 765.45
_chemical_name_systematic
;
?
;
_space_group_IT_number 15
_symmetry_cell_setting monoclinic
_symmetry_space_group_name_Hall '-C 2yc'
_symmetry_space_group_name_H-M 'C 1 2/c 1'
_atom_sites_solution_hydrogens geom
_atom_sites_solution_primary direct
_atom_sites_solution_secondary difmap
_audit_creation_method SHELXL-97
_cell_angle_alpha 90.00
_cell_angle_beta 128.0440(10)
_cell_angle_gamma 90.00
_cell_formula_units_Z 4
_cell_length_a 18.3110(7)
_cell_length_b 15.5229(6)
_cell_length_c 13.5546(9)
_cell_measurement_reflns_used 5992
_cell_measurement_temperature 173(2)
_cell_measurement_theta_max 27.25
_cell_measurement_theta_min 2.62
_cell_volume 3034.2(3)
_computing_cell_refinement 'APEX2 Software Suite (Bruker, 2007)'
_computing_data_collection 'APEX2 Software Suite (Bruker, 2007)'
_computing_data_reduction 'APEX2 Software Suite (Bruker, 2007)'
_computing_molecular_graphics 'SHELXTL (Sheldrick, 2008)'
_computing_publication_material 'SHELXTL and publCIF (Westrip, 2010)'
_computing_structure_refinement 'SHELXL97 (Sheldrick, 2008)'
_computing_structure_solution 'SIR2002 (Burla et al., 2003)'
_diffrn_ambient_temperature 173(2)
_diffrn_detector_area_resol_mean 8.26
_diffrn_measured_fraction_theta_full 1.000
_diffrn_measured_fraction_theta_max 1.000
_diffrn_measurement_device_type
;
Bruker-Nonius X8kappa APEX II CCD area detector
;
_diffrn_measurement_method 'phi and omega scans with narrow frames'
_diffrn_radiation_monochromator graphite
_diffrn_radiation_source 'fine-focus sealed tube'
_diffrn_radiation_type MoK\a
_diffrn_radiation_wavelength 0.71073
_diffrn_reflns_av_R_equivalents 0.0462
_diffrn_reflns_av_sigmaI/netI 0.0297
_diffrn_reflns_limit_h_max 21
_diffrn_reflns_limit_h_min -21
_diffrn_reflns_limit_k_max 18
_diffrn_reflns_limit_k_min -18
_diffrn_reflns_limit_l_max 16
_diffrn_reflns_limit_l_min -16
_diffrn_reflns_number 22059
_diffrn_reflns_theta_full 25.24
_diffrn_reflns_theta_max 25.24
_diffrn_reflns_theta_min 1.93
_diffrn_standards_decay_% 0
_exptl_absorpt_coefficient_mu 1.791
_exptl_absorpt_correction_T_max 0.8554
_exptl_absorpt_correction_T_min 0.8005
_exptl_absorpt_correction_type multi-scan
_exptl_absorpt_process_details
;
APEX2 Software Suite; Bruker 2005.
;
_exptl_crystal_colour green
_exptl_crystal_density_diffrn 1.676
_exptl_crystal_density_method 'not measured'
_exptl_crystal_description block
_exptl_crystal_F_000 1544
_exptl_crystal_size_max 0.13
_exptl_crystal_size_mid 0.12
_exptl_crystal_size_min 0.09
_refine_diff_density_max 0.666
_refine_diff_density_min -0.439
_refine_diff_density_rms 0.094
_refine_ls_extinction_method none
_refine_ls_goodness_of_fit_ref 1.052
_refine_ls_hydrogen_treatment constr
_refine_ls_matrix_type full
_refine_ls_number_parameters 199
_refine_ls_number_reflns 2756
_refine_ls_number_restraints 0
_refine_ls_restrained_S_all 1.052
_refine_ls_R_factor_all 0.0541
_refine_ls_R_factor_gt 0.0407
_refine_ls_shift/su_max 0.000
_refine_ls_shift/su_mean 0.000
_refine_ls_structure_factor_coef Fsqd
_refine_ls_weighting_details 'calc w=1/[\s^2^(Fo^2^)+(0.0585P)^2^+1.6912P] where P=(Fo^2^+2Fc^2^)/3'
_refine_ls_weighting_scheme calc
_refine_ls_wR_factor_gt 0.1065
_refine_ls_wR_factor_ref 0.1117
_reflns_number_gt 2256
_reflns_number_total 2756
_reflns_threshold_expression >2sigma(I)
_cod_data_source_file c3ce40355f.txt
_cod_data_source_block 9
_cod_depositor_comments
;
The following automatic conversions were performed:

'_symmetry_cell_setting' value 'Monoclinic' changed to 'monoclinic'
according to /home/saulius/struct/CIF-dictionaries/cif_core.dic
dictionary named 'cif_core.dic' version 2.4.2 from 2011-04-26.

Automatic conversion script
Id: cif_fix_values 1891 2012-01-12 08:04:46Z andrius 
;
_cod_original_sg_symbol_H-M 'C 2/c'
_cod_database_code 7209823

loop_
_symmetry_equiv_pos_as_xyz
'x, y, z'
'-x, y, -z+1/2'
'x+1/2, y+1/2, z'
'-x+1/2, y+1/2, -z+1/2'
'-x, -y, -z'
'x, -y, z-1/2'
'-x+1/2, -y+1/2, -z'
'x+1/2, -y+1/2, z-1/2'

loop_
_atom_site_label
_atom_site_type_symbol
_atom_site_fract_x
_atom_site_fract_y
_atom_site_fract_z
_atom_site_U_iso_or_equiv
_atom_site_adp_type
_atom_site_occupancy
_atom_site_symmetry_multiplicity
_atom_site_calc_flag
_atom_site_refinement_flags
Cu1 Cu 0.24295(3) 0.18048(3) 0.38187(4) 0.02334(17) Uani 1 1 d .
Cl1 Cl 0.35273(7) 0.27171(6) 0.53083(10) 0.0321(3) Uani 1 1 d .
Cl2 Cl 0.19527(9) 0.27161(6) 0.22396(10) 0.0417(3) Uani 1 1 d .
N1 N 0.1572(2) 0.01122(18) 0.2573(3) 0.0207(7) Uani 1 1 d .
N2 N 0.1412(2) 0.09737(18) 0.2610(3) 0.0208(7) Uani 1 1 d .
N3 N 0.3017(2) -0.00374(19) 0.4574(3) 0.0256(7) Uani 1 1 d .
N4 N 0.3138(2) 0.07951(19) 0.5000(3) 0.0269(7) Uani 1 1 d .
C1 C 0.0507(2) 0.1082(2) 0.1865(3) 0.0208(8) Uani 1 1 d .
H1 H 0.0203 0.1618 0.1711 0.025 Uiso 1 1 calc R
C2 C 0.0048(3) 0.0286(2) 0.1326(3) 0.0203(8) Uani 1 1 d .
C3 C -0.0891(3) 0.0022(2) 0.0489(4) 0.0246(8) Uani 1 1 d .
H3 H -0.1385 0.0423 0.0156 0.029 Uiso 1 1 calc R
C4 C -0.1058(3) -0.0836(2) 0.0182(4) 0.0273(9) Uani 1 1 d .
H4 H -0.1681 -0.1034 -0.0353 0.033 Uiso 1 1 calc R
C5 C -0.0335(3) -0.1431(2) 0.0633(4) 0.0279(9) Uani 1 1 d .
H5 H -0.0485 -0.2015 0.0371 0.033 Uiso 1 1 calc R
C6 C 0.0584(3) -0.1194(2) 0.1443(4) 0.0236(8) Uani 1 1 d .
H6 H 0.1072 -0.1595 0.1747 0.028 Uiso 1 1 calc R
C7 C 0.0755(3) -0.0318(2) 0.1794(3) 0.0195(8) Uani 1 1 d .
C8 C 0.3561(3) 0.0751(3) 0.6212(4) 0.0295(9) Uani 1 1 d .
H8 H 0.3733 0.1236 0.6743 0.035 Uiso 1 1 calc R
C9 C 0.3722(3) -0.0117(3) 0.6612(4) 0.0274(9) Uani 1 1 d .
C10 C 0.4123(3) -0.0540(3) 0.7759(4) 0.0358(10) Uani 1 1 d .
H10 H 0.4390 -0.0226 0.8511 0.043 Uiso 1 1 calc R
C11 C 0.4114(3) -0.1423(3) 0.7751(5) 0.0409(11) Uani 1 1 d .
H11 H 0.4370 -0.1722 0.8511 0.049 Uiso 1 1 calc R
C12 C 0.3737(3) -0.1899(3) 0.6651(4) 0.0385(11) Uani 1 1 d .
H12 H 0.3749 -0.2510 0.6693 0.046 Uiso 1 1 calc R
C13 C 0.3353(3) -0.1511(3) 0.5525(4) 0.0313(9) Uani 1 1 d .
H13 H 0.3103 -0.1834 0.4785 0.038 Uiso 1 1 calc R
C14 C 0.3348(3) -0.0603(2) 0.5526(4) 0.0249(8) Uani 1 1 d .
C15 C 0.2513(3) -0.0172(2) 0.3252(3) 0.0240(8) Uani 1 1 d .
H15A H 0.2815 0.0151 0.2963 0.029 Uiso 1 1 calc R
H15B H 0.2522 -0.0791 0.3087 0.029 Uiso 1 1 calc R

loop_
_atom_site_aniso_label
_atom_site_aniso_U_11
_atom_site_aniso_U_22
_atom_site_aniso_U_33
_atom_site_aniso_U_23
_atom_site_aniso_U_13
_atom_site_aniso_U_12
Cu1 0.0227(3) 0.0113(2) 0.0319(3) -0.00267(18) 0.0148(2) -0.00452(18)
Cl1 0.0270(5) 0.0205(5) 0.0432(6) -0.0093(4) 0.0188(5) -0.0104(4)
Cl2 0.0609(8) 0.0222(5) 0.0400(6) -0.0008(4) 0.0301(6) -0.0158(5)
N1 0.0184(15) 0.0080(13) 0.0296(16) -0.0002(12) 0.0117(14) 0.0012(12)
N2 0.0228(17) 0.0097(14) 0.0289(17) -0.0005(12) 0.0154(14) 0.0002(12)
N3 0.0246(17) 0.0132(15) 0.0311(18) 0.0005(13) 0.0132(15) 0.0022(13)
N4 0.0237(17) 0.0139(15) 0.0329(19) -0.0050(13) 0.0124(15) -0.0034(13)
C1 0.0208(19) 0.0150(17) 0.0248(19) 0.0004(14) 0.0130(16) 0.0002(14)
C2 0.0238(19) 0.0167(17) 0.0234(18) 0.0003(14) 0.0160(16) 0.0005(15)
C3 0.023(2) 0.0222(19) 0.030(2) 0.0005(16) 0.0177(17) -0.0010(16)
C4 0.025(2) 0.027(2) 0.032(2) -0.0055(17) 0.0188(18) -0.0108(17)
C5 0.037(2) 0.0132(17) 0.034(2) -0.0033(16) 0.0222(19) -0.0077(17)
C6 0.028(2) 0.0120(17) 0.030(2) -0.0002(15) 0.0179(18) -0.0027(15)
C7 0.0244(19) 0.0134(17) 0.0224(18) 0.0026(14) 0.0152(16) -0.0012(15)
C8 0.024(2) 0.025(2) 0.030(2) -0.0027(17) 0.0122(18) 0.0007(17)
C9 0.0210(19) 0.027(2) 0.029(2) 0.0015(17) 0.0133(17) 0.0076(16)
C10 0.034(2) 0.039(2) 0.035(2) 0.0056(19) 0.021(2) 0.011(2)
C11 0.042(3) 0.039(3) 0.046(3) 0.018(2) 0.029(2) 0.015(2)
C12 0.048(3) 0.025(2) 0.050(3) 0.013(2) 0.033(2) 0.0099(19)
C13 0.031(2) 0.023(2) 0.044(2) 0.0021(18) 0.025(2) 0.0039(17)
C14 0.0194(19) 0.0207(19) 0.036(2) 0.0049(16) 0.0175(18) 0.0028(15)
C15 0.026(2) 0.0148(17) 0.030(2) -0.0017(15) 0.0163(17) 0.0019(15)

loop_
_atom_type_symbol
_atom_type_description
_atom_type_scat_dispersion_real
_atom_type_scat_dispersion_imag
_atom_type_scat_source
C C 0.0033 0.0016 'International Tables Vol C Tables 4.2.6.8 and 6.1.1.4'
H H 0.0000 0.0000 'International Tables Vol C Tables 4.2.6.8 and 6.1.1.4'
N N 0.0061 0.0033 'International Tables Vol C Tables 4.2.6.8 and 6.1.1.4'
Cl Cl 0.1484 0.1585 'International Tables Vol C Tables 4.2.6.8 and 6.1.1.4'
Cu Cu 0.3201 1.2651 'International Tables Vol C Tables 4.2.6.8 and 6.1.1.4'

loop_
_geom_angle_atom_site_label_1
_geom_angle_atom_site_label_2
_geom_angle_atom_site_label_3
_geom_angle
_geom_angle_site_symmetry_3
N2 Cu1 N4 88.19(12) .
N2 Cu1 Cl2 90.39(9) .
N4 Cu1 Cl2 156.91(11) .
N2 Cu1 Cl1 173.90(9) .
N4 Cu1 Cl1 89.71(9) .
Cl2 Cu1 Cl1 93.79(4) .
N2 Cu1 Cl1 90.44(9) 7_556
N4 Cu1 Cl1 97.79(10) 7_556
Cl2 Cu1 Cl1 105.27(4) 7_556
Cl1 Cu1 Cl1 84.17(4) 7_556
Cu1 Cl1 Cu1 95.83(4) 7_556
C7 N1 N2 110.4(3) .
C7 N1 C15 131.2(3) .
N2 N1 C15 118.3(3) .
C1 N2 N1 106.9(3) .
C1 N2 Cu1 129.7(2) .
N1 N2 Cu1 122.8(2) .
C14 N3 N4 110.3(3) .
C14 N3 C15 131.3(3) .
N4 N3 C15 118.2(3) .
C8 N4 N3 107.1(3) .
C8 N4 Cu1 128.4(3) .
N3 N4 Cu1 122.2(2) .
N2 C1 C2 110.5(3) .
N2 C1 H1 124.7 .
C2 C1 H1 124.7 .
C7 C2 C3 119.9(3) .
C7 C2 C1 105.2(3) .
C3 C2 C1 134.9(3) .
C4 C3 C2 117.2(4) .
C4 C3 H3 121.4 .
C2 C3 H3 121.4 .
C3 C4 C5 122.0(4) .
C3 C4 H4 119.0 .
C5 C4 H4 119.0 .
C6 C5 C4 122.1(3) .
C6 C5 H5 119.0 .
C4 C5 H5 119.0 .
C5 C6 C7 115.8(3) .
C5 C6 H6 122.1 .
C7 C6 H6 122.1 .
N1 C7 C2 106.9(3) .
N1 C7 C6 130.1(3) .
C2 C7 C6 123.0(3) .
N4 C8 C9 110.5(4) .
N4 C8 H8 124.7 .
C9 C8 H8 124.7 .
C14 C9 C10 119.6(4) .
C14 C9 C8 105.0(3) .
C10 C9 C8 135.4(4) .
C11 C10 C9 117.6(4) .
C11 C10 H10 121.2 .
C9 C10 H10 121.2 .
C10 C11 C12 122.0(4) .
C10 C11 H11 119.0 .
C12 C11 H11 119.0 .
C13 C12 C11 122.1(4) .
C13 C12 H12 118.9 .
C11 C12 H12 118.9 .
C12 C13 C14 116.1(4) .
C12 C13 H13 122.0 .
C14 C13 H13 122.0 .
N3 C14 C9 107.1(3) .
N3 C14 C13 130.2(4) .
C9 C14 C13 122.7(4) .
N1 C15 N3 110.5(3) .
N1 C15 H15A 109.5 .
N3 C15 H15A 109.5 .
N1 C15 H15B 109.5 .
N3 C15 H15B 109.5 .
H15A C15 H15B 108.1 .

loop_
_geom_bond_atom_site_label_1
_geom_bond_atom_site_label_2
_geom_bond_distance
_geom_bond_site_symmetry_2
Cu1 N2 2.014(3) .
Cu1 N4 2.036(3) .
Cu1 Cl2 2.2453(11) .
Cu1 Cl1 2.2629(10) .
Cu1 Cl1 2.7522(11) 7_556
Cl1 Cu1 2.7522(11) 7_556
N1 C7 1.361(5) .
N1 N2 1.376(4) .
N1 C15 1.433(5) .
N2 C1 1.316(5) .
N3 C14 1.356(5) .
N3 N4 1.377(4) .
N3 C15 1.438(5) .
N4 C8 1.317(5) .
C1 C2 1.417(5) .
C1 H1 0.9500 .
C2 C7 1.395(5) .
C2 C3 1.417(5) .
C3 C4 1.373(5) .
C3 H3 0.9500 .
C4 C5 1.409(6) .
C4 H4 0.9500 .
C5 C6 1.376(5) .
C5 H5 0.9500 .
C6 C7 1.411(5) .
C6 H6 0.9500 .
C8 C9 1.415(6) .
C8 H8 0.9500 .
C9 C14 1.401(6) .
C9 C10 1.407(6) .
C10 C11 1.370(6) .
C10 H10 0.9500 .
C11 C12 1.405(7) .
C11 H11 0.9500 .
C12 C13 1.365(6) .
C12 H12 0.9500 .
C13 C14 1.410(5) .
C13 H13 0.9500 .
C15 H15A 0.9900 .
C15 H15B 0.9900 .

loop_
_geom_torsion_atom_site_label_1
_geom_torsion_atom_site_label_2
_geom_torsion_atom_site_label_3
_geom_torsion_atom_site_label_4
_geom_torsion
_geom_torsion_site_symmetry_1
_geom_torsion_site_symmetry_4
N4 Cu1 Cl1 Cu1 -97.86(10) . 7_556
Cl2 Cu1 Cl1 Cu1 104.99(4) . 7_556
Cl1 Cu1 Cl1 Cu1 0.0 7_556 7_556
C7 N1 N2 C1 0.1(4) . .
C15 N1 N2 C1 176.4(3) . .
C7 N1 N2 Cu1 171.9(2) . .
C15 N1 N2 Cu1 -11.9(4) . .
N4 Cu1 N2 C1 142.8(3) . .
Cl2 Cu1 N2 C1 -60.3(3) . .
Cl1 Cu1 N2 C1 45.0(3) 7_556 .
N4 Cu1 N2 N1 -27.0(3) . .
Cl2 Cu1 N2 N1 130.0(3) . .
Cl1 Cu1 N2 N1 -124.8(3) 7_556 .
C14 N3 N4 C8 1.4(4) . .
C15 N3 N4 C8 176.0(3) . .
C14 N3 N4 Cu1 -162.5(3) . .
C15 N3 N4 Cu1 12.1(5) . .
N2 Cu1 N4 C8 -133.5(4) . .
Cl2 Cu1 N4 C8 139.8(3) . .
Cl1 Cu1 N4 C8 40.8(3) . .
Cl1 Cu1 N4 C8 -43.3(4) 7_556 .
N2 Cu1 N4 N3 26.8(3) . .
Cl2 Cu1 N4 N3 -59.9(4) . .
Cl1 Cu1 N4 N3 -158.9(3) . .
Cl1 Cu1 N4 N3 117.0(3) 7_556 .
N1 N2 C1 C2 0.5(4) . .
Cu1 N2 C1 C2 -170.5(2) . .
N2 C1 C2 C7 -0.8(4) . .
N2 C1 C2 C3 179.4(4) . .
C7 C2 C3 C4 0.3(5) . .
C1 C2 C3 C4 180.0(4) . .
C2 C3 C4 C5 -2.3(6) . .
C3 C4 C5 C6 2.2(6) . .
C4 C5 C6 C7 0.1(6) . .
N2 N1 C7 C2 -0.6(4) . .
C15 N1 C7 C2 -176.2(4) . .
N2 N1 C7 C6 177.8(4) . .
C15 N1 C7 C6 2.2(7) . .
C3 C2 C7 N1 -179.4(3) . .
C1 C2 C7 N1 0.8(4) . .
C3 C2 C7 C6 2.1(5) . .
C1 C2 C7 C6 -177.7(3) . .
C5 C6 C7 N1 179.6(4) . .
C5 C6 C7 C2 -2.2(5) . .
N3 N4 C8 C9 -0.4(5) . .
Cu1 N4 C8 C9 162.2(3) . .
N4 C8 C9 C14 -0.6(5) . .
N4 C8 C9 C10 -179.0(4) . .
C14 C9 C10 C11 -1.0(6) . .
C8 C9 C10 C11 177.2(5) . .
C9 C10 C11 C12 1.1(7) . .
C10 C11 C12 C13 -0.4(7) . .
C11 C12 C13 C14 -0.6(6) . .
N4 N3 C14 C9 -1.8(4) . .
C15 N3 C14 C9 -175.5(4) . .
N4 N3 C14 C13 178.3(4) . .
C15 N3 C14 C13 4.6(7) . .
C10 C9 C14 N3 -179.8(4) . .
C8 C9 C14 N3 1.5(4) . .
C10 C9 C14 C13 0.1(6) . .
C8 C9 C14 C13 -178.6(4) . .
C12 C13 C14 N3 -179.4(4) . .
C12 C13 C14 C9 0.7(6) . .
C7 N1 C15 N3 -120.9(4) . .
N2 N1 C15 N3 63.8(4) . .
C14 N3 C15 N1 109.5(4) . .
N4 N3 C15 N1 -63.8(4) . .
